data_4079736
loop_
_publ_author_name
'Meredith, Joseph M.'
'Goldberg, Karen I.'
'Kaminsky, Werner'
'Heinekey, D. Michael'

_publ_section_title
;
 \h6-Tetramethylfulvene and \m-\h3:\h3-Benzene Complexes of Iridium
;
_journal_issue 23
_journal_name_full Organometallics
_journal_page_first 8459
_journal_paper_doi 10.1021/om3010492
_journal_volume 31
_journal_year 2012
_chemical_formula_moiety 'C36 H52 Ir2 N4, 2(C19 H3 B F15), 2(C H2 Cl2)'
_chemical_formula_sum 'C76 H62 B2 Cl4 F30 Ir2 N4'
_chemical_formula_weight 2149.12
_chemical_name_common JMM02099
_chemical_name_systematic
;
JMM02099
;
_space_group_IT_number 2
_symmetry_cell_setting triclinic
_symmetry_Int_Tables_number 2
_symmetry_space_group_name_Hall '-P 1'
_symmetry_space_group_name_H-M 'P -1'
_atom_sites_solution_hydrogens geom
_atom_sites_solution_primary direct
_atom_sites_solution_secondary difmap
_audit_conform_dict_location ftp://ftp.iucr.org/pub/cif_core.dic
_audit_conform_dict_name cif_core.dic
_audit_conform_dict_version 2.4
_audit_creation_date 2010-02-16T11:36:47-00:00
_audit_creation_method 'WinGX routine CIF_UPDATE'
_cell_angle_alpha 109.9040(10)
_cell_angle_beta 104.465(2)
_cell_angle_gamma 104.612(2)
_cell_formula_units_Z 1
_cell_length_a 11.2424(4)
_cell_length_b 13.1663(4)
_cell_length_c 14.8575(5)
_cell_measurement_reflns_used 308
_cell_measurement_temperature 100(2)
_cell_measurement_theta_max 20
_cell_measurement_theta_min 3
_cell_volume 1859.81(12)
_computing_cell_refinement 'SAINT (Bruker, 2007)'
_computing_data_collection 'APEX2 (Bruker, 2007)'
_computing_data_reduction 'SAINT (Bruker, 2007)'
_computing_molecular_graphics 'ORTEP-3 for Windows (Farrugia, 1997)'
_computing_publication_material 'SHELXL-97 (Sheldrick, 1997)'
_computing_structure_refinement 'SHELXL-97 (Sheldrick, 2008)'
_computing_structure_solution 'SHELXS97 (Sheldrick, 1997)'
_diffrn_ambient_temperature 100(2)
_diffrn_measured_fraction_theta_full 0.998
_diffrn_measured_fraction_theta_max 0.993
_diffrn_measurement_device_type 'Bruker APEXII CCD area-detector'
_diffrn_measurement_method '\f and \w scans'
_diffrn_radiation_monochromator graphite
_diffrn_radiation_type MoK\a
_diffrn_radiation_wavelength 0.71073
_diffrn_reflns_av_R_equivalents 0.0234
_diffrn_reflns_av_unetI/netI 0.0131
_diffrn_reflns_limit_h_max 16
_diffrn_reflns_limit_h_min -16
_diffrn_reflns_limit_k_max 18
_diffrn_reflns_limit_k_min -18
_diffrn_reflns_limit_l_max 21
_diffrn_reflns_limit_l_min -21
_diffrn_reflns_number 81185
_diffrn_reflns_theta_full 25
_diffrn_reflns_theta_max 30.55
_diffrn_reflns_theta_min 1.57
_diffrn_source 'fine-focus sealed tube'
_exptl_absorpt_coefficient_mu 3.842
_exptl_absorpt_correction_T_max 0.6999
_exptl_absorpt_correction_T_min 0.3919
_exptl_absorpt_correction_type multi-scan
_exptl_absorpt_process_details '(SADABS; Bruker, 2007)'
_exptl_crystal_colour red
_exptl_crystal_density_diffrn 1.919
_exptl_crystal_density_method 'not measured'
_exptl_crystal_description prism
_exptl_crystal_F_000 1048
_exptl_crystal_size_max 0.3
_exptl_crystal_size_mid 0.15
_exptl_crystal_size_min 0.1
_refine_diff_density_max 2.242
_refine_diff_density_min -0.557
_refine_diff_density_rms 0.069
_refine_ls_extinction_method none
_refine_ls_goodness_of_fit_ref 1
_refine_ls_hydrogen_treatment mixed
_refine_ls_matrix_type full
_refine_ls_number_parameters 549
_refine_ls_number_reflns 11323
_refine_ls_number_restraints 0
_refine_ls_restrained_S_all 1
_refine_ls_R_factor_all 0.0144
_refine_ls_R_factor_gt 0.0134
_refine_ls_shift/su_max 0.007
_refine_ls_shift/su_mean 0
_refine_ls_structure_factor_coef Fsqd
_refine_ls_weighting_details 'calc w=1/[\s^2^(Fo^2^)+(0.0202P)^2^+1.2871P] where P=(Fo^2^+2Fc^2^)/3'
_refine_ls_weighting_scheme calc
_refine_ls_wR_factor_gt 0.0351
_refine_ls_wR_factor_ref 0.0357
_reflns_number_gt 10922
_reflns_number_total 11323
_reflns_threshold_expression >2\s(I)
_cod_data_source_file om3010492_si_001.cif
_cod_data_source_block jmm02099_0m
_cod_depositor_comments
;
The following automatic conversions were performed:

'_symmetry_cell_setting' value 'Triclinic' changed to 'triclinic'
according to /home/saulius/struct/CIF-dictionaries/cif_core.dic
dictionary named 'cif_core.dic' version 2.4.2 from 2011-04-26.

Automatic conversion script
Id: cif_fix_values 1891 2012-01-12 08:04:46Z andrius 
;
_cod_original_cell_volume 1859.81(11)
_cod_database_code 4079736

loop_
_symmetry_equiv_pos_as_xyz
'x, y, z'
'-x, -y, -z'

loop_
_atom_site_label
_atom_site_type_symbol
_atom_site_fract_x
_atom_site_fract_y
_atom_site_fract_z
_atom_site_U_iso_or_equiv
_atom_site_adp_type
_atom_site_occupancy
_atom_site_symmetry_multiplicity
_atom_site_calc_flag
_atom_site_refinement_flags
C1 C 0.76580(13) 0.71638(11) 0.48686(11) 0.0153(2) Uani 1 1 d .
C2 C 0.87835(14) 0.76494(12) 0.46479(10) 0.0153(2) Uani 1 1 d .
C3 C 0.98608(13) 0.84242(11) 0.56120(10) 0.0139(2) Uani 1 1 d .
C4 C 0.94171(13) 0.83869(11) 0.64229(10) 0.0125(2) Uani 1 1 d .
C5 C 0.80461(13) 0.75947(11) 0.59576(10) 0.0135(2) Uani 1 1 d .
C6 C 0.62936(16) 0.63916(14) 0.40995(14) 0.0277(3) Uani 1 1 d .
H6A H 0.5875 0.5848 0.4345 0.042 Uiso 1 1 calc R
H6B H 0.6344 0.5955 0.3438 0.042 Uiso 1 1 calc R
H6C H 0.5768 0.6867 0.4013 0.042 Uiso 1 1 calc R
C7 C 0.8796(2) 0.74880(15) 0.36044(12) 0.0269(3) Uani 1 1 d .
H7A H 0.8194 0.6701 0.3096 0.04 Uiso 1 1 calc R
H7B H 0.9694 0.7599 0.3612 0.04 Uiso 1 1 calc R
H7C H 0.8508 0.8058 0.3422 0.04 Uiso 1 1 calc R
C8 C 1.11898(16) 0.91710(14) 0.57388(14) 0.0250(3) Uani 1 1 d .
H8A H 1.1149 0.9891 0.5701 0.038 Uiso 1 1 calc R
H8B H 1.1458 0.8753 0.519 0.038 Uiso 1 1 calc R
H8C H 1.1836 0.936 0.6409 0.038 Uiso 1 1 calc R
C9 C 1.01299(16) 0.91659(13) 0.75498(11) 0.0204(3) Uani 1 1 d .
H9A H 1.1086 0.9434 0.7709 0.031 Uiso 1 1 calc R
H9B H 0.991 0.8735 0.7947 0.031 Uiso 1 1 calc R
H9C H 0.9861 0.9838 0.7731 0.031 Uiso 1 1 calc R
C10 C 0.71618(16) 0.74361(14) 0.65416(14) 0.0232(3) Uani 1 1 d .
H10A H 0.6962 0.8138 0.6804 0.035 Uiso 1 1 calc R
H10B H 0.7606 0.7297 0.712 0.035 Uiso 1 1 calc R
H10C H 0.6338 0.6769 0.6084 0.035 Uiso 1 1 calc R
C11 C 0.94973(12) 0.61696(11) 0.67107(10) 0.0116(2) Uani 1 1 d .
C12 C 1.03277(15) 0.61323(14) 0.82468(11) 0.0195(3) Uani 1 1 d .
H12 H 1.0934 0.6294 0.8898 0.023 Uiso 1 1 calc R
C13 C 0.90550(16) 0.53996(14) 0.77946(12) 0.0205(3) Uani 1 1 d .
H13 H 0.859 0.4946 0.8065 0.025 Uiso 1 1 calc R
C14 C 0.71897(14) 0.47498(12) 0.61506(12) 0.0188(3) Uani 1 1 d .
H14A H 0.7057 0.4857 0.5517 0.028 Uiso 1 1 calc R
H14B H 0.6591 0.5007 0.6472 0.028 Uiso 1 1 calc R
H14C H 0.7003 0.3926 0.5986 0.028 Uiso 1 1 calc R
C15 C 1.18743(13) 0.74433(12) 0.78183(11) 0.0172(2) Uani 1 1 d .
H15A H 1.1868 0.7617 0.7227 0.026 Uiso 1 1 calc R
H15B H 1.2553 0.7117 0.7967 0.026 Uiso 1 1 calc R
H15C H 1.2071 0.816 0.842 0.026 Uiso 1 1 calc R
C16 C 0.86895(12) 0.47294(11) 0.43814(10) 0.0122(2) Uani 1 1 d .
H16 H 0.7840(19) 0.4408(16) 0.3871(15) 0.015 Uiso 1 1 d .
C17 C 0.97081(13) 0.55673(11) 0.43137(10) 0.0123(2) Uani 1 1 d .
H17 H 0.9587(18) 0.5802(16) 0.3769(15) 0.015 Uiso 1 1 d .
C18 C 1.09335(12) 0.60440(11) 0.51620(10) 0.0120(2) Uani 1 1 d .
H18 H 1.1634(18) 0.6633(16) 0.5168(14) 0.014 Uiso 1 1 d .
C19 C 0.41452(16) 0.42871(12) 0.12724(11) 0.0194(3) Uani 1 1 d .
H19A H 0.3673 0.4334 0.1748 0.029 Uiso 1 1 calc R
H19B H 0.3902 0.4706 0.0867 0.029 Uiso 1 1 calc R
H19C H 0.5101 0.4639 0.1665 0.029 Uiso 1 1 calc R
C20 C 0.41726(12) 0.21280(11) 0.10798(10) 0.0113(2) Uani 1 1 d .
C21 C 0.48540(12) 0.25205(11) 0.21247(10) 0.0120(2) Uani 1 1 d .
C22 C 0.51992(13) 0.18203(12) 0.25755(10) 0.0135(2) Uani 1 1 d .
C23 C 0.48674(13) 0.06568(12) 0.19780(11) 0.0144(2) Uani 1 1 d .
C24 C 0.41917(13) 0.02110(11) 0.09265(10) 0.0134(2) Uani 1 1 d .
C25 C 0.38740(13) 0.09467(11) 0.05155(10) 0.0125(2) Uani 1 1 d .
C26 C 0.21184(13) 0.24715(11) -0.00678(10) 0.0131(2) Uani 1 1 d .
C27 C 0.11944(13) 0.18366(12) 0.02005(10) 0.0141(2) Uani 1 1 d .
C28 C -0.01532(13) 0.15958(12) -0.01818(11) 0.0158(2) Uani 1 1 d .
C29 C -0.06471(14) 0.20019(13) -0.08752(11) 0.0178(3) Uani 1 1 d .
C30 C 0.02194(14) 0.26582(13) -0.11581(11) 0.0180(3) Uani 1 1 d .
C31 C 0.15565(14) 0.28873(12) -0.07476(10) 0.0153(2) Uani 1 1 d .
C32 C 0.45329(13) 0.28539(11) -0.03172(10) 0.0125(2) Uani 1 1 d .
C33 C 0.39772(13) 0.22562(11) -0.13841(10) 0.0132(2) Uani 1 1 d .
C34 C 0.46543(14) 0.23266(12) -0.20349(10) 0.0156(2) Uani 1 1 d .
C35 C 0.59802(14) 0.30084(12) -0.16191(11) 0.0168(2) Uani 1 1 d .
C36 C 0.66117(13) 0.35636(12) -0.05636(12) 0.0171(2) Uani 1 1 d .
C37 C 0.58928(13) 0.34713(11) 0.00530(10) 0.0146(2) Uani 1 1 d .
C38 C 0.32694(18) -0.09751(15) 0.36837(13) 0.0254(3) Uani 1 1 d .
H38A H 0.407 -0.0641 0.3557 0.03 Uiso 1 1 calc R
H38B H 0.2643 -0.1661 0.3041 0.03 Uiso 1 1 calc R
N1 N 0.85548(11) 0.54341(10) 0.68598(9) 0.0142(2) Uani 1 1 d .
N2 N 1.05825(11) 0.66040(10) 0.75827(9) 0.0137(2) Uani 1 1 d .
B1 B 0.37455(14) 0.29241(12) 0.04993(11) 0.0123(2) Uani 1 1 d .
F1 F 0.52278(9) 0.36450(7) 0.27951(6) 0.01710(16) Uani 1 1 d .
F2 F 0.58599(9) 0.22698(8) 0.36004(6) 0.02031(17) Uani 1 1 d .
F3 F 0.51989(9) -0.00260(8) 0.24087(7) 0.02179(18) Uani 1 1 d .
F4 F 0.38598(9) -0.09201(7) 0.03305(7) 0.01862(16) Uani 1 1 d .
F5 F 0.32068(9) 0.04510(7) -0.05140(6) 0.01704(16) Uani 1 1 d .
F6 F 0.15787(8) 0.14340(8) 0.09045(7) 0.01834(16) Uani 1 1 d .
F7 F -0.09746(9) 0.10034(8) 0.01404(7) 0.02146(17) Uani 1 1 d .
F8 F -0.19512(9) 0.17765(9) -0.12556(7) 0.02457(19) Uani 1 1 d .
F9 F -0.02490(9) 0.30822(9) -0.18205(7) 0.02505(19) Uani 1 1 d .
F10 F 0.23368(9) 0.35653(8) -0.10443(7) 0.01851(16) Uani 1 1 d .
F11 F 0.26890(8) 0.15380(7) -0.18676(6) 0.01634(15) Uani 1 1 d .
F12 F 0.40369(10) 0.17351(8) -0.30636(7) 0.02133(17) Uani 1 1 d .
F13 F 0.66508(10) 0.31359(9) -0.22304(8) 0.02459(19) Uani 1 1 d .
F14 F 0.79143(9) 0.42071(8) -0.01580(8) 0.02337(18) Uani 1 1 d .
F15 F 0.66007(9) 0.40205(8) 0.10805(7) 0.02040(17) Uani 1 1 d .
Cl1 Cl 0.25355(5) 0.00657(4) 0.39971(4) 0.03598(10) Uani 1 1 d .
Cl2 Cl 0.37089(4) -0.14217(4) 0.46722(3) 0.02633(7) Uani 1 1 d .
Ir1 Ir 0.928867(4) 0.661032(4) 0.551057(3) 0.00884(2) Uani 1 1 d .

loop_
_atom_site_aniso_label
_atom_site_aniso_U_11
_atom_site_aniso_U_22
_atom_site_aniso_U_33
_atom_site_aniso_U_23
_atom_site_aniso_U_13
_atom_site_aniso_U_12
C1 0.0146(6) 0.0120(5) 0.0161(6) 0.0043(5) 0.0012(5) 0.0070(4)
C2 0.0227(6) 0.0144(6) 0.0129(6) 0.0069(5) 0.0071(5) 0.0113(5)
C3 0.0156(6) 0.0117(5) 0.0173(6) 0.0071(5) 0.0081(5) 0.0064(4)
C4 0.0140(5) 0.0106(5) 0.0124(5) 0.0039(4) 0.0044(4) 0.0055(4)
C5 0.0133(5) 0.0131(5) 0.0174(6) 0.0070(5) 0.0072(5) 0.0076(4)
C6 0.0189(7) 0.0185(7) 0.0305(8) 0.0068(6) -0.0070(6) 0.0043(5)
C7 0.0498(10) 0.0281(8) 0.0160(6) 0.0138(6) 0.0166(7) 0.0247(7)
C8 0.0220(7) 0.0194(7) 0.0388(9) 0.0149(6) 0.0174(7) 0.0062(6)
C9 0.0266(7) 0.0157(6) 0.0130(6) 0.0013(5) 0.0031(5) 0.0092(5)
C10 0.0247(7) 0.0232(7) 0.0359(8) 0.0168(6) 0.0221(7) 0.0145(6)
C11 0.0119(5) 0.0112(5) 0.0124(5) 0.0041(4) 0.0056(4) 0.0056(4)
C12 0.0241(7) 0.0276(7) 0.0152(6) 0.0130(6) 0.0095(5) 0.0150(6)
C13 0.0258(7) 0.0263(7) 0.0221(7) 0.0170(6) 0.0151(6) 0.0144(6)
C14 0.0142(6) 0.0165(6) 0.0240(7) 0.0075(5) 0.0089(5) 0.0030(5)
C15 0.0124(5) 0.0195(6) 0.0144(6) 0.0043(5) 0.0018(5) 0.0047(5)
C16 0.0115(5) 0.0121(5) 0.0106(5) 0.0021(4) 0.0029(4) 0.0056(4)
C17 0.0156(5) 0.0128(5) 0.0105(5) 0.0043(4) 0.0063(4) 0.0081(4)
C18 0.0118(5) 0.0111(5) 0.0135(5) 0.0041(4) 0.0061(4) 0.0049(4)
C19 0.0282(7) 0.0141(6) 0.0150(6) 0.0053(5) 0.0047(5) 0.0108(5)
C20 0.0114(5) 0.0117(5) 0.0114(5) 0.0052(4) 0.0041(4) 0.0048(4)
C21 0.0115(5) 0.0110(5) 0.0120(5) 0.0044(4) 0.0039(4) 0.0033(4)
C22 0.0115(5) 0.0173(6) 0.0114(5) 0.0073(5) 0.0026(4) 0.0048(4)
C23 0.0147(6) 0.0170(6) 0.0179(6) 0.0121(5) 0.0069(5) 0.0084(5)
C24 0.0152(5) 0.0113(5) 0.0158(6) 0.0063(5) 0.0071(5) 0.0062(4)
C25 0.0130(5) 0.0131(5) 0.0106(5) 0.0049(4) 0.0035(4) 0.0050(4)
C26 0.0159(6) 0.0147(5) 0.0112(5) 0.0060(5) 0.0055(4) 0.0083(5)
C27 0.0163(6) 0.0171(6) 0.0121(5) 0.0074(5) 0.0056(4) 0.0095(5)
C28 0.0152(6) 0.0199(6) 0.0151(6) 0.0080(5) 0.0073(5) 0.0083(5)
C29 0.0145(6) 0.0249(7) 0.0157(6) 0.0080(5) 0.0053(5) 0.0113(5)
C30 0.0201(6) 0.0250(7) 0.0155(6) 0.0120(5) 0.0063(5) 0.0142(5)
C31 0.0177(6) 0.0184(6) 0.0144(6) 0.0090(5) 0.0073(5) 0.0094(5)
C32 0.0143(5) 0.0113(5) 0.0136(5) 0.0072(4) 0.0043(4) 0.0055(4)
C33 0.0145(5) 0.0115(5) 0.0142(6) 0.0058(5) 0.0054(4) 0.0052(4)
C34 0.0222(6) 0.0138(5) 0.0144(6) 0.0069(5) 0.0084(5) 0.0095(5)
C35 0.0216(6) 0.0166(6) 0.0228(7) 0.0128(5) 0.0146(5) 0.0111(5)
C36 0.0139(6) 0.0158(6) 0.0253(7) 0.0121(5) 0.0076(5) 0.0064(5)
C37 0.0148(6) 0.0136(5) 0.0152(6) 0.0076(5) 0.0032(5) 0.0054(5)
C38 0.0362(9) 0.0276(8) 0.0226(7) 0.0143(6) 0.0140(6) 0.0196(7)
N1 0.0153(5) 0.0151(5) 0.0168(5) 0.0087(4) 0.0090(4) 0.0069(4)
N2 0.0137(5) 0.0170(5) 0.0112(5) 0.0057(4) 0.0047(4) 0.0072(4)
B1 0.0142(6) 0.0118(6) 0.0114(6) 0.0054(5) 0.0043(5) 0.0058(5)
F1 0.0217(4) 0.0110(3) 0.0118(4) 0.0023(3) 0.0016(3) 0.0034(3)
F2 0.0221(4) 0.0227(4) 0.0119(4) 0.0088(3) -0.0002(3) 0.0063(3)
F3 0.0286(5) 0.0218(4) 0.0238(4) 0.0168(4) 0.0084(4) 0.0146(4)
F4 0.0254(4) 0.0110(4) 0.0207(4) 0.0062(3) 0.0091(3) 0.0089(3)
F5 0.0231(4) 0.0135(4) 0.0099(3) 0.0032(3) 0.0021(3) 0.0062(3)
F6 0.0177(4) 0.0270(4) 0.0189(4) 0.0166(4) 0.0079(3) 0.0110(3)
F7 0.0168(4) 0.0296(5) 0.0240(4) 0.0156(4) 0.0107(3) 0.0090(3)
F8 0.0152(4) 0.0384(5) 0.0252(5) 0.0168(4) 0.0066(3) 0.0143(4)
F9 0.0245(4) 0.0393(5) 0.0245(5) 0.0232(4) 0.0083(4) 0.0197(4)
F10 0.0206(4) 0.0222(4) 0.0206(4) 0.0150(3) 0.0091(3) 0.0106(3)
F11 0.0150(4) 0.0155(4) 0.0130(4) 0.0040(3) 0.0031(3) 0.0019(3)
F12 0.0302(5) 0.0214(4) 0.0133(4) 0.0065(3) 0.0103(3) 0.0101(4)
F13 0.0297(5) 0.0274(5) 0.0302(5) 0.0172(4) 0.0220(4) 0.0141(4)
F14 0.0129(4) 0.0252(4) 0.0335(5) 0.0160(4) 0.0082(4) 0.0050(3)
F15 0.0162(4) 0.0222(4) 0.0165(4) 0.0089(3) -0.0002(3) 0.0028(3)
Cl1 0.0521(3) 0.0381(2) 0.0467(3) 0.0300(2) 0.0303(2) 0.0336(2)
Cl2 0.03185(19) 0.02853(18) 0.02944(18) 0.01936(16) 0.01365(15) 0.01619(15)
Ir1 0.00873(2) 0.00853(2) 0.00849(2) 0.00276(2) 0.00302(2) 0.00339(2)

loop_
_atom_type_symbol
_atom_type_description
_atom_type_scat_dispersion_real
_atom_type_scat_dispersion_imag
_atom_type_scat_source
C C 0.0033 0.0016 'International Tables Vol C Tables 4.2.6.8 and 6.1.1.4'
H H 0 0 'International Tables Vol C Tables 4.2.6.8 and 6.1.1.4'
N N 0.0061 0.0033 'International Tables Vol C Tables 4.2.6.8 and 6.1.1.4'
B B 0.0013 0.0007 'International Tables Vol C Tables 4.2.6.8 and 6.1.1.4'
F F 0.0171 0.0103 'International Tables Vol C Tables 4.2.6.8 and 6.1.1.4'
Cl Cl 0.1484 0.1585 'International Tables Vol C Tables 4.2.6.8 and 6.1.1.4'
Ir Ir -1.4442 7.9887 'International Tables Vol C Tables 4.2.6.8 and 6.1.1.4'

loop_
_geom_angle_atom_site_label_1
_geom_angle_atom_site_label_2
_geom_angle_atom_site_label_3
_geom_angle
_geom_angle_site_symmetry_1
_geom_angle_site_symmetry_3
C5 C1 C2 108.01(11) . .
C5 C1 C6 125.53(14) . .
C2 C1 C6 126.38(14) . .
C5 C1 Ir1 69.57(7) . .
C2 C1 Ir1 71.28(7) . .
C6 C1 Ir1 127.19(10) . .
C1 C2 C3 108.12(11) . .
C1 C2 C7 125.97(14) . .
C3 C2 C7 125.57(14) . .
C1 C2 Ir1 71.55(7) . .
C3 C2 Ir1 71.44(7) . .
C7 C2 Ir1 127.91(10) . .
C4 C3 C2 108.01(11) . .
C4 C3 C8 126.03(13) . .
C2 C3 C8 125.92(13) . .
C4 C3 Ir1 69.96(7) . .
C2 C3 Ir1 71.24(7) . .
C8 C3 Ir1 126.27(10) . .
C3 C4 C5 107.75(11) . .
C3 C4 C9 126.87(12) . .
C5 C4 C9 124.58(12) . .
C3 C4 Ir1 72.84(7) . .
C5 C4 Ir1 70.49(7) . .
C9 C4 Ir1 130.09(9) . .
C1 C5 C4 108.07(11) . .
C1 C5 C10 126.69(13) . .
C4 C5 C10 124.49(13) . .
C1 C5 Ir1 73.20(7) . .
C4 C5 Ir1 71.16(7) . .
C10 C5 Ir1 129.08(10) . .
C1 C6 H6A 109.5 . .
C1 C6 H6B 109.5 . .
H6A C6 H6B 109.5 . .
C1 C6 H6C 109.5 . .
H6A C6 H6C 109.5 . .
H6B C6 H6C 109.5 . .
C2 C7 H7A 109.5 . .
C2 C7 H7B 109.5 . .
H7A C7 H7B 109.5 . .
C2 C7 H7C 109.5 . .
H7A C7 H7C 109.5 . .
H7B C7 H7C 109.5 . .
C3 C8 H8A 109.5 . .
C3 C8 H8B 109.5 . .
H8A C8 H8B 109.5 . .
C3 C8 H8C 109.5 . .
H8A C8 H8C 109.5 . .
H8B C8 H8C 109.5 . .
C4 C9 H9A 109.5 . .
C4 C9 H9B 109.5 . .
H9A C9 H9B 109.5 . .
C4 C9 H9C 109.5 . .
H9A C9 H9C 109.5 . .
H9B C9 H9C 109.5 . .
C5 C10 H10A 109.5 . .
C5 C10 H10B 109.5 . .
H10A C10 H10B 109.5 . .
C5 C10 H10C 109.5 . .
H10A C10 H10C 109.5 . .
H10B C10 H10C 109.5 . .
N2 C11 N1 104.05(11) . .
N2 C11 Ir1 127.91(9) . .
N1 C11 Ir1 127.89(9) . .
C13 C12 N2 106.84(12) . .
C13 C12 H12 126.6 . .
N2 C12 H12 126.6 . .
C12 C13 N1 106.76(12) . .
C12 C13 H13 126.6 . .
N1 C13 H13 126.6 . .
N1 C14 H14A 109.5 . .
N1 C14 H14B 109.5 . .
H14A C14 H14B 109.5 . .
N1 C14 H14C 109.5 . .
H14A C14 H14C 109.5 . .
H14B C14 H14C 109.5 . .
N2 C15 H15A 109.5 . .
N2 C15 H15B 109.5 . .
H15A C15 H15B 109.5 . .
N2 C15 H15C 109.5 . .
H15A C15 H15C 109.5 . .
H15B C15 H15C 109.5 . .
C17 C16 C18 118.15(11) . 2_766
C17 C16 Ir1 63.95(7) . .
C18 C16 Ir1 115.75(8) 2_766 .
C17 C16 H16 118.2(11) . .
C18 C16 H16 115.9(11) 2_766 .
Ir1 C16 H16 114.5(12) . .
C16 C17 C18 113.17(11) . .
C16 C17 Ir1 78.16(7) . .
C18 C17 Ir1 78.02(7) . .
C16 C17 H17 123.9(11) . .
C18 C17 H17 122.9(11) . .
Ir1 C17 H17 110.9(11) . .
C17 C18 C16 118.39(11) . 2_766
C17 C18 Ir1 64.02(7) . .
C16 C18 Ir1 115.94(8) 2_766 .
C17 C18 H18 116.4(11) . .
C16 C18 H18 116.9(11) 2_766 .
Ir1 C18 H18 114.5(11) . .
B1 C19 H19A 109.5 . .
B1 C19 H19B 109.5 . .
H19A C19 H19B 109.5 . .
B1 C19 H19C 109.5 . .
H19A C19 H19C 109.5 . .
H19B C19 H19C 109.5 . .
C21 C20 C25 113.08(11) . .
C21 C20 B1 126.24(11) . .
C25 C20 B1 120.67(11) . .
F1 C21 C22 114.35(11) . .
F1 C21 C20 121.49(11) . .
C22 C21 C20 124.15(12) . .
F2 C22 C23 119.45(12) . .
F2 C22 C21 120.48(12) . .
C23 C22 C21 120.07(12) . .
F3 C23 C22 120.40(12) . .
F3 C23 C24 120.96(12) . .
C22 C23 C24 118.64(12) . .
F4 C24 C25 121.42(12) . .
F4 C24 C23 119.59(11) . .
C25 C24 C23 118.99(12) . .
F5 C25 C24 115.78(11) . .
F5 C25 C20 119.15(11) . .
C24 C25 C20 125.07(12) . .
C27 C26 C31 112.87(12) . .
C27 C26 B1 125.10(11) . .
C31 C26 B1 121.08(12) . .
F6 C27 C28 114.61(12) . .
F6 C27 C26 120.76(12) . .
C28 C27 C26 124.59(12) . .
F7 C28 C29 119.65(12) . .
F7 C28 C27 120.80(12) . .
C29 C28 C27 119.52(13) . .
F8 C29 C28 120.40(13) . .
F8 C29 C30 120.73(13) . .
C28 C29 C30 118.86(13) . .
F9 C30 C29 119.44(13) . .
F9 C30 C31 120.98(13) . .
C29 C30 C31 119.57(12) . .
F10 C31 C30 115.55(12) . .
F10 C31 C26 119.92(12) . .
C30 C31 C26 124.53(13) . .
C33 C32 C37 113.00(12) . .
C33 C32 B1 126.99(11) . .
C37 C32 B1 119.97(11) . .
F11 C33 C34 114.65(12) . .
F11 C33 C32 120.77(11) . .
C34 C33 C32 124.58(12) . .
F12 C34 C35 119.79(12) . .
F12 C34 C33 120.94(13) . .
C35 C34 C33 119.27(13) . .
F13 C35 C36 120.28(13) . .
F13 C35 C34 120.68(13) . .
C36 C35 C34 119.03(12) . .
F14 C36 C35 119.02(13) . .
F14 C36 C37 121.48(13) . .
C35 C36 C37 119.49(13) . .
F15 C37 C36 115.43(12) . .
F15 C37 C32 120.19(12) . .
C36 C37 C32 124.38(13) . .
Cl1 C38 Cl2 112.08(9) . .
Cl1 C38 H38A 109.2 . .
Cl2 C38 H38A 109.2 . .
Cl1 C38 H38B 109.2 . .
Cl2 C38 H38B 109.2 . .
H38A C38 H38B 107.9 . .
C11 N1 C13 111.12(12) . .
C11 N1 C14 126.32(12) . .
C13 N1 C14 122.56(12) . .
C11 N2 C12 111.22(12) . .
C11 N2 C15 126.38(11) . .
C12 N2 C15 122.39(12) . .
C19 B1 C20 114.58(10) . .
C19 B1 C26 102.70(10) . .
C20 B1 C26 111.89(10) . .
C19 B1 C32 109.16(11) . .
C20 B1 C32 105.39(10) . .
C26 B1 C32 113.34(10) . .
C11 Ir1 C17 114.16(5) . .
C11 Ir1 C5 93.18(5) . .
C17 Ir1 C5 147.06(5) . .
C11 Ir1 C4 94.07(5) . .
C17 Ir1 C4 145.97(5) . .
C5 Ir1 C4 38.35(5) . .
C11 Ir1 C2 154.61(5) . .
C17 Ir1 C2 91.21(5) . .
C5 Ir1 C2 62.56(5) . .
C4 Ir1 C2 62.58(5) . .
C11 Ir1 C3 126.57(5) . .
C17 Ir1 C3 108.89(5) . .
C5 Ir1 C3 62.83(5) . .
C4 Ir1 C3 37.20(5) . .
C2 Ir1 C3 37.32(5) . .
C11 Ir1 C1 124.94(5) . .
C17 Ir1 C1 109.87(5) . .
C5 Ir1 C1 37.23(5) . .
C4 Ir1 C1 62.79(5) . .
C2 Ir1 C1 37.17(5) . .
C3 Ir1 C1 62.23(5) . .
C11 Ir1 C18 92.30(5) . .
C17 Ir1 C18 37.96(5) . .
C5 Ir1 C18 165.68(5) . .
C4 Ir1 C18 127.98(5) . .
C2 Ir1 C18 109.65(5) . .
C3 Ir1 C18 103.45(5) . .
C1 Ir1 C18 142.07(5) . .
C11 Ir1 C16 91.17(5) . .
C17 Ir1 C16 37.89(5) . .
C5 Ir1 C16 129.80(5) . .
C4 Ir1 C16 167.27(5) . .
C2 Ir1 C16 109.78(5) . .
C3 Ir1 C16 141.52(5) . .
C1 Ir1 C16 104.80(5) . .
C18 Ir1 C16 63.24(5) . .

loop_
_geom_bond_atom_site_label_1
_geom_bond_atom_site_label_2
_geom_bond_distance
_geom_bond_site_symmetry_2
C1 C5 1.4240(19) .
C1 C2 1.435(2) .
C1 C6 1.496(2) .
C1 Ir1 2.2529(13) .
C2 C3 1.4403(19) .
C2 C7 1.496(2) .
C2 Ir1 2.2493(13) .
C3 C4 1.4251(18) .
C3 C8 1.492(2) .
C3 Ir1 2.2520(13) .
C4 C5 1.4516(18) .
C4 C9 1.4976(19) .
C4 Ir1 2.2142(12) .
C5 C10 1.4948(19) .
C5 Ir1 2.2053(13) .
C6 H6A 0.98 .
C6 H6B 0.98 .
C6 H6C 0.98 .
C7 H7A 0.98 .
C7 H7B 0.98 .
C7 H7C 0.98 .
C8 H8A 0.98 .
C8 H8B 0.98 .
C8 H8C 0.98 .
C9 H9A 0.98 .
C9 H9B 0.98 .
C9 H9C 0.98 .
C10 H10A 0.98 .
C10 H10B 0.98 .
C10 H10C 0.98 .
C11 N2 1.3593(16) .
C11 N1 1.3620(16) .
C11 Ir1 2.0336(13) .
C12 C13 1.346(2) .
C12 N2 1.3820(18) .
C12 H12 0.95 .
C13 N1 1.3831(18) .
C13 H13 0.95 .
C14 N1 1.4579(18) .
C14 H14A 0.98 .
C14 H14B 0.98 .
C14 H14C 0.98 .
C15 N2 1.4581(18) .
C15 H15A 0.98 .
C15 H15B 0.98 .
C15 H15C 0.98 .
C16 C17 1.4263(18) .
C16 C18 1.4905(18) 2_766
C16 Ir1 2.2729(12) .
C16 H16 0.939(19) .
C17 C18 1.4275(18) .
C17 Ir1 2.0865(12) .
C17 H17 0.951(19) .
C18 C16 1.4905(18) 2_766
C18 Ir1 2.2704(12) .
C18 H18 0.952(19) .
C19 B1 1.635(2) .
C19 H19A 0.98 .
C19 H19B 0.98 .
C19 H19C 0.98 .
C20 C21 1.3871(17) .
C20 C25 1.3938(17) .
C20 B1 1.6539(19) .
C21 F1 1.3541(14) .
C21 C22 1.3857(18) .
C22 F2 1.3493(15) .
C22 C23 1.3763(19) .
C23 F3 1.3408(15) .
C23 C24 1.3857(19) .
C24 F4 1.3409(15) .
C24 C25 1.3809(17) .
C25 F5 1.3522(14) .
C26 C27 1.3901(18) .
C26 C31 1.3969(18) .
C26 B1 1.658(2) .
C27 F6 1.3524(15) .
C27 C28 1.3869(18) .
C28 F7 1.3425(16) .
C28 C29 1.3765(19) .
C29 F8 1.3451(16) .
C29 C30 1.378(2) .
C30 F9 1.3494(15) .
C30 C31 1.3822(19) .
C31 F10 1.3516(16) .
C32 C33 1.3894(18) .
C32 C37 1.3961(18) .
C32 B1 1.663(2) .
C33 F11 1.3545(15) .
C33 C34 1.3841(18) .
C34 F12 1.3458(16) .
C34 C35 1.377(2) .
C35 F13 1.3429(15) .
C35 C36 1.378(2) .
C36 F14 1.3457(16) .
C36 C37 1.3796(19) .
C37 F15 1.3556(16) .
C38 Cl1 1.7616(16) .
C38 Cl2 1.7661(16) .
C38 H38A 0.99 .
C38 H38B 0.99 .
